data_7233064
loop_
_publ_author_name
'Seiler, Vanessa Kristina'
'Robeyns, Koen'
'Tumanov, Nikolay'
'Cin\<ci\'c, Dominik'
'Wouters, Johan'
'Champagne, Benoit'
'Leyssens, Tom'

_publ_section_title
;
 A coloring tool for spiropyrans: solid state metal--organic complexation
 versus salification
;
_journal_issue 33
_journal_name_full CrystEngComm
_journal_page_first 4925
_journal_paper_doi 10.1039/C9CE00805E
_journal_volume 21
_journal_year 2019
_chemical_formula_moiety ' 2(C19 H19 N2 O3), Cl4 Co, H2 O'
_chemical_formula_sum 'C38 H40 Cl4 Co N4 O7'
_chemical_formula_weight 865.47
_space_group_crystal_system triclinic
_space_group_IT_number 2
_space_group_name_Hall '-P 1'
_space_group_name_H-M_alt 'P -1'
_symmetry_space_group_name_Hall '-P 1'
_symmetry_space_group_name_H-M 'P -1'
_atom_sites_solution_hydrogens mixed
_audit_creation_method SHELXL-2014/7
_audit_update_record
;
2019-01-18 deposited with the CCDC.    2019-07-09 downloaded from the CCDC.
;
_cell_angle_alpha 77.862(6)
_cell_angle_beta 76.661(8)
_cell_angle_gamma 87.030(6)
_cell_formula_units_Z 2
_cell_length_a 11.6156(11)
_cell_length_b 13.0124(6)
_cell_length_c 14.0058(14)
_cell_measurement_reflns_used 4831
_cell_measurement_temperature 297(2)
_cell_measurement_theta_max 25.1330
_cell_measurement_theta_min 3.0450
_cell_volume 2013.8(3)
_computing_cell_refinement
;
CrysAlisPro, Agilent Technologies,
Version 1.171.37.35 (release 13-08-2014 CrysAlis171 .NET)
(compiled Aug 13 2014,18:06:01)
;
_computing_data_collection MAR
_computing_data_reduction
;
CrysAlisPro, Agilent Technologies,
Version 1.171.37.35 (release 13-08-2014 CrysAlis171 .NET)
(compiled Aug 13 2014,18:06:01)
;
_computing_molecular_graphics 'MERCURY (Macrae et al., 2008)'
_computing_publication_material
;

'MERCURY (Macrae et al., 2008), Platon (Spek, 2009)'



;
_computing_structure_refinement 'SHELXL-2014/7 (Sheldrick, 2014)'
_computing_structure_solution 'SHELXT (Sheldrick, 2015)'
_diffrn_ambient_temperature 297(2)
_diffrn_measured_fraction_theta_full 0.994
_diffrn_measured_fraction_theta_max 0.985
_diffrn_measurement_device_type 'MAR345 image plate'
_diffrn_measurement_method
;
'96 images, \D\F 2.0\% '
'50 images, \D\F 2.0\% '
;
_diffrn_radiation_monochromator 'Xenocs Fox3D mirror'
_diffrn_radiation_type MoK\a
_diffrn_radiation_wavelength 0.71073
_diffrn_reflns_av_R_equivalents 0.0629
_diffrn_reflns_av_unetI/netI 0.0644
_diffrn_reflns_Laue_measured_fraction_full 0.994
_diffrn_reflns_Laue_measured_fraction_max 0.985
_diffrn_reflns_limit_h_max 14
_diffrn_reflns_limit_h_min -13
_diffrn_reflns_limit_k_max 15
_diffrn_reflns_limit_k_min -15
_diffrn_reflns_limit_l_max 16
_diffrn_reflns_limit_l_min -16
_diffrn_reflns_number 20948
_diffrn_reflns_point_group_measured_fraction_full 0.994
_diffrn_reflns_point_group_measured_fraction_max 0.985
_diffrn_reflns_theta_full 25.242
_diffrn_reflns_theta_max 25.363
_diffrn_reflns_theta_min 2.899
_diffrn_source 'Rigaku UltraX 18 rotating anode'
_exptl_absorpt_coefficient_mu 0.744
_exptl_absorpt_correction_T_max 1.00000
_exptl_absorpt_correction_T_min 0.87507
_exptl_absorpt_correction_type multi-scan
_exptl_absorpt_process_details
;
CrysAlisPro, Agilent Technologies,
Version 1.171.37.35 (release 13-08-2014 CrysAlis171 .NET)
(compiled Aug 13 2014,18:06:01)
Empirical absorption correction using spherical harmonics,
 implemented in SCALE3 ABSPACK scaling algorithm.
;
_exptl_crystal_colour green
_exptl_crystal_density_diffrn 1.427
_exptl_crystal_description block
_exptl_crystal_F_000 894
_exptl_crystal_recrystallization_method 'Re-crystallisation from solvent: acetone'
_exptl_crystal_size_max 0.250
_exptl_crystal_size_mid 0.180
_exptl_crystal_size_min 0.020
_refine_diff_density_max 0.434
_refine_diff_density_min -0.221
_refine_diff_density_rms 0.054
_refine_ls_extinction_method none
_refine_ls_goodness_of_fit_ref 1.041
_refine_ls_hydrogen_treatment constr
_refine_ls_matrix_type full
_refine_ls_number_parameters 498
_refine_ls_number_reflns 7276
_refine_ls_number_restraints 0
_refine_ls_restrained_S_all 1.041
_refine_ls_R_factor_all 0.0994
_refine_ls_R_factor_gt 0.0632
_refine_ls_shift/su_max 0.000
_refine_ls_shift/su_mean 0.000
_refine_ls_structure_factor_coef Fsqd
_refine_ls_weighting_details 'w=1/[\s^2^(Fo^2^)+(0.0533P)^2^+1.3760P] where P=(Fo^2^+2Fc^2^)/3'
_refine_ls_weighting_scheme calc
_refine_ls_wR_factor_gt 0.1293
_refine_ls_wR_factor_ref 0.1440
_reflns_Friedel_coverage 0.000
_reflns_number_gt 5084
_reflns_number_total 7276
_reflns_threshold_expression 'I > 2\s(I)'
_cod_data_source_file c9ce00805e2.cif
_cod_data_source_block SPNO2_CoCl2h_Acet
_cod_depositor_comments 'Adding full bibliography for 7233050--7233066.cif.'
_cod_database_code 7233064
_shelx_shelxl_version_number 2014/7
_shelx_space_group_comment
;
The symmetry employed for this shelxl refinement is uniquely defined
by the following loop, which should always be used as a source of
symmetry information in preference to the above space-group names.
They are only intended as comments.
;
_shelx_estimated_absorpt_t_min 0.836
_shelx_estimated_absorpt_t_max 0.985

loop_
_space_group_symop_operation_xyz
'x, y, z'
'-x, -y, -z'

loop_
_atom_site_label
_atom_site_type_symbol
_atom_site_fract_x
_atom_site_fract_y
_atom_site_fract_z
_atom_site_U_iso_or_equiv
_atom_site_adp_type
_atom_site_occupancy
_atom_site_site_symmetry_order
_atom_site_calc_flag
_atom_site_refinement_flags_posn
_atom_site_refinement_flags_adp
O1A O 0.6509(3) -0.0756(2) 0.5847(2) 0.0693(8) Uani 1 1 d . .
H1A H 0.6369 -0.1382 0.5918 0.104 Uiso 1 1 calc R U
C2A C 0.5488(4) -0.0233(3) 0.6114(3) 0.0542(10) Uani 1 1 d . .
C3A C 0.4412(4) -0.0750(3) 0.6476(3) 0.0610(11) Uani 1 1 d . .
H3A H 0.4380 -0.1475 0.6541 0.073 Uiso 1 1 calc R U
C4A C 0.3397(4) -0.0195(3) 0.6739(3) 0.0634(11) Uani 1 1 d . .
H4A H 0.2672 -0.0537 0.6972 0.076 Uiso 1 1 calc R U
C5A C 0.3460(4) 0.0876(3) 0.6654(3) 0.0576(10) Uani 1 1 d . .
C6A C 0.4516(4) 0.1405(3) 0.6295(3) 0.0538(10) Uani 1 1 d . .
H6A H 0.4534 0.2128 0.6249 0.065 Uiso 1 1 calc R U
C7A C 0.5562(3) 0.0862(3) 0.5998(3) 0.0495(9) Uani 1 1 d . .
C8A C 0.6683(3) 0.1392(3) 0.5561(3) 0.0526(9) Uani 1 1 d . .
H8A H 0.7360 0.0974 0.5491 0.063 Uiso 1 1 calc R U
C9A C 0.6830(4) 0.2433(3) 0.5247(3) 0.0572(10) Uani 1 1 d . .
H9A H 0.6149 0.2844 0.5331 0.069 Uiso 1 1 calc R U
C10A C 0.7915(3) 0.2980(3) 0.4799(3) 0.0486(9) Uani 1 1 d . .
C11A C 0.9163(3) 0.2529(3) 0.4525(3) 0.0522(9) Uani 1 1 d . .
C12A C 0.9236(4) 0.1850(3) 0.3731(3) 0.0695(12) Uani 1 1 d . .
H21A H 0.8901 0.2231 0.3194 0.104 Uiso 1 1 calc R U
H22A H 0.8804 0.1210 0.4033 0.104 Uiso 1 1 calc R U
H23A H 1.0049 0.1687 0.3472 0.104 Uiso 1 1 calc R U
C13A C 0.9575(4) 0.1899(3) 0.5451(3) 0.0745(13) Uani 1 1 d . .
H31A H 1.0403 0.1740 0.5265 0.112 Uiso 1 1 calc R U
H32A H 0.9135 0.1257 0.5701 0.112 Uiso 1 1 calc R U
H33A H 0.9445 0.2309 0.5962 0.112 Uiso 1 1 calc R U
C14A C 0.9878(3) 0.3523(3) 0.4080(3) 0.0531(9) Uani 1 1 d . .
C15A C 1.1071(4) 0.3682(4) 0.3697(3) 0.0674(11) Uani 1 1 d . .
H15A H 1.1589 0.3114 0.3666 0.081 Uiso 1 1 calc R U
C16A C 1.1484(4) 0.4699(4) 0.3361(3) 0.0727(12) Uani 1 1 d . .
H16A H 1.2292 0.4816 0.3120 0.087 Uiso 1 1 calc R U
C17A C 1.0728(4) 0.5536(3) 0.3375(3) 0.0687(12) Uani 1 1 d . .
H17A H 1.1032 0.6211 0.3127 0.082 Uiso 1 1 calc R U
C18A C 0.9520(4) 0.5409(3) 0.3747(3) 0.0599(11) Uani 1 1 d . .
H18 H 0.9002 0.5978 0.3763 0.072 Uiso 1 1 calc R U
C19A C 0.9133(3) 0.4381(3) 0.4093(3) 0.0487(9) Uani 1 1 d . .
N20A N 0.7956(3) 0.4012(2) 0.4522(2) 0.0498(8) Uani 1 1 d . .
C21A C 0.6945(4) 0.4736(3) 0.4596(4) 0.0677(12) Uani 1 1 d . .
H11A H 0.6715 0.4908 0.3965 0.102 Uiso 1 1 calc R U
H12A H 0.7164 0.5366 0.4763 0.102 Uiso 1 1 calc R U
H13A H 0.6295 0.4408 0.5108 0.102 Uiso 1 1 calc R U
N22A N 0.2373(4) 0.1477(4) 0.6928(3) 0.0821(12) Uani 1 1 d . .
O23A O 0.1438(4) 0.0993(4) 0.7191(4) 0.1270(16) Uani 1 1 d . .
O24A O 0.2448(3) 0.2412(3) 0.6883(3) 0.1038(12) Uani 1 1 d . .
O1B O 0.6628(3) -0.1264(2) 0.0859(3) 0.0748(9) Uani 1 1 d . .
H1B H 0.6545 -0.1862 0.0786 0.112 Uiso 1 1 calc R U
C2B C 0.5563(4) -0.0843(3) 0.1162(3) 0.0591(10) Uani 1 1 d . .
C3B C 0.4537(4) -0.1451(3) 0.1561(3) 0.0644(11) Uani 1 1 d . .
H3B H 0.4585 -0.2178 0.1630 0.077 Uiso 1 1 calc R U
C4B C 0.3463(4) -0.0985(3) 0.1848(3) 0.0653(11) Uani 1 1 d . .
H4B H 0.2781 -0.1387 0.2115 0.078 Uiso 1 1 calc R U
C5B C 0.3417(4) 0.0092(3) 0.1733(3) 0.0599(10) Uani 1 1 d . .
C6B C 0.4401(4) 0.0711(3) 0.1375(3) 0.0600(10) Uani 1 1 d . .
H6B H 0.4334 0.1435 0.1322 0.072 Uiso 1 1 calc R U
C7B C 0.5508(4) 0.0256(3) 0.1088(3) 0.0534(10) Uani 1 1 d . .
C8B C 0.6593(4) 0.0863(3) 0.0708(3) 0.0575(10) Uani 1 1 d . .
H8B H 0.7298 0.0486 0.0608 0.069 Uiso 1 1 calc R U
C9B C 0.6676(4) 0.1915(3) 0.0487(3) 0.0590(10) Uani 1 1 d . .
H9B H 0.5980 0.2297 0.0622 0.071 Uiso 1 1 calc R U
C10B C 0.7752(4) 0.2494(3) 0.0059(3) 0.0516(9) Uani 1 1 d . .
C11B C 0.9024(4) 0.2103(3) -0.0107(3) 0.0597(10) Uani 1 1 d . .
C12B C 0.9340(4) 0.1597(3) 0.0902(3) 0.0777(13) Uani 1 1 d . .
H21B H 0.9096 0.2056 0.1367 0.117 Uiso 1 1 calc R U
H22B H 1.0180 0.1486 0.0798 0.117 Uiso 1 1 calc R U
H23B H 0.8942 0.0935 0.1167 0.117 Uiso 1 1 calc R U
C13B C 0.9295(4) 0.1347(4) -0.0850(4) 0.0831(14) Uani 1 1 d . .
H31B H 1.0122 0.1172 -0.0972 0.125 Uiso 1 1 calc R U
H32B H 0.9095 0.1684 -0.1469 0.125 Uiso 1 1 calc R U
H33B H 0.8837 0.0718 -0.0569 0.125 Uiso 1 1 calc R U
C14B C 0.9692(4) 0.3116(3) -0.0584(3) 0.0587(10) Uani 1 1 d . .
C15B C 1.0886(4) 0.3314(4) -0.0936(4) 0.0776(13) Uani 1 1 d . .
H15B H 1.1442 0.2774 -0.0898 0.093 Uiso 1 1 calc R U
C16B C 1.1228(5) 0.4347(4) -0.1349(4) 0.0825(14) Uani 1 1 d . .
H16B H 1.2028 0.4498 -0.1603 0.099 Uiso 1 1 calc R U
C17B C 1.0420(5) 0.5152(4) -0.1394(3) 0.0781(14) Uani 1 1 d . .
H17B H 1.0687 0.5836 -0.1667 0.094 Uiso 1 1 calc R U
C18B C 0.9232(5) 0.4976(3) -0.1048(3) 0.0693(12) Uani 1 1 d . .
H19B H 0.8681 0.5520 -0.1078 0.083 Uiso 1 1 calc R U
C20B C 0.8898(4) 0.3938(3) -0.0648(3) 0.0573(10) Uani 1 1 d . .
N21B N 0.7740(3) 0.3524(2) -0.0252(2) 0.0585(8) Uani 1 1 d . .
C22B C 0.6699(4) 0.4212(3) -0.0226(4) 0.0842(15) Uani 1 1 d . .
H11B H 0.5995 0.3797 0.0054 0.126 Uiso 1 1 calc R U
H12B H 0.6683 0.4575 -0.0894 0.126 Uiso 1 1 calc R U
H13B H 0.6735 0.4714 0.0180 0.126 Uiso 1 1 calc R U
N23B N 0.2259(4) 0.0595(4) 0.2019(3) 0.0840(12) Uani 1 1 d . .
O24B O 0.1418(3) 0.0039(3) 0.2492(3) 0.1179(14) Uani 1 1 d . .
O25B O 0.2169(3) 0.1539(3) 0.1740(4) 0.1358(18) Uani 1 1 d . .
Co1C Co 0.49621(5) 0.39060(4) 0.27271(4) 0.05437(18) Uani 1 1 d . .
Cl2C Cl 0.39961(11) 0.34357(9) 0.16466(9) 0.0746(3) Uani 1 1 d . .
Cl3C Cl 0.68677(10) 0.33629(8) 0.24362(9) 0.0704(3) Uani 1 1 d . .
Cl4C Cl 0.48274(13) 0.56734(8) 0.26195(10) 0.0899(4) Uani 1 1 d . .
Cl5C Cl 0.39980(10) 0.30679(7) 0.42812(7) 0.0618(3) Uani 1 1 d . .
O1C O 0.6366(4) 0.6855(3) 0.0514(3) 0.0963(11) Uani 1 1 d G .
H11X H 0.5992 0.6413 0.0971 0.144 Uiso 1 1 d G U
H12X H 0.6261 0.6701 0.0002 0.144 Uiso 1 1 d G U

loop_
_atom_site_aniso_label
_atom_site_aniso_U_11
_atom_site_aniso_U_22
_atom_site_aniso_U_33
_atom_site_aniso_U_23
_atom_site_aniso_U_13
_atom_site_aniso_U_12
O1A 0.068(2) 0.0508(16) 0.086(2) -0.0169(15) -0.0089(16) 0.0019(14)
C2A 0.057(3) 0.056(2) 0.050(2) -0.0108(17) -0.0121(19) 0.0003(19)
C3A 0.069(3) 0.056(2) 0.057(3) -0.0099(19) -0.011(2) -0.008(2)
C4A 0.061(3) 0.078(3) 0.049(2) -0.009(2) -0.008(2) -0.019(2)
C5A 0.053(3) 0.070(3) 0.046(2) -0.0075(18) -0.0075(19) 0.002(2)
C6A 0.064(3) 0.051(2) 0.045(2) -0.0064(17) -0.015(2) 0.0027(19)
C7A 0.057(3) 0.049(2) 0.044(2) -0.0094(16) -0.0149(18) -0.0015(18)
C8A 0.054(3) 0.051(2) 0.056(2) -0.0142(17) -0.0149(19) 0.0037(17)
C9A 0.050(3) 0.057(2) 0.065(3) -0.0147(19) -0.012(2) 0.0070(18)
C10A 0.050(2) 0.049(2) 0.050(2) -0.0162(16) -0.0128(18) 0.0020(17)
C11A 0.048(2) 0.047(2) 0.063(2) -0.0115(17) -0.0163(19) 0.0057(17)
C12A 0.063(3) 0.067(3) 0.082(3) -0.032(2) -0.009(2) 0.010(2)
C13A 0.069(3) 0.070(3) 0.085(3) -0.004(2) -0.031(3) 0.006(2)
C14A 0.047(2) 0.056(2) 0.060(2) -0.0182(18) -0.016(2) 0.0072(18)
C15A 0.051(3) 0.076(3) 0.076(3) -0.020(2) -0.012(2) 0.006(2)
C16A 0.054(3) 0.087(3) 0.078(3) -0.019(2) -0.012(2) -0.011(2)
C17A 0.076(3) 0.063(3) 0.066(3) -0.012(2) -0.011(2) -0.021(2)
C18A 0.066(3) 0.051(2) 0.065(3) -0.0173(19) -0.012(2) -0.0025(19)
C19A 0.045(2) 0.053(2) 0.050(2) -0.0154(16) -0.0090(18) -0.0019(17)
N20A 0.049(2) 0.0424(17) 0.060(2) -0.0163(14) -0.0114(16) 0.0072(13)
C21A 0.057(3) 0.052(2) 0.092(3) -0.021(2) -0.007(2) 0.0121(19)
N22A 0.063(3) 0.102(3) 0.069(3) -0.009(2) 0.000(2) 0.013(2)
O23A 0.057(3) 0.145(4) 0.161(4) -0.031(3) 0.011(3) -0.001(2)
O24A 0.086(3) 0.090(3) 0.115(3) -0.015(2) 0.007(2) 0.026(2)
O1B 0.074(2) 0.0559(18) 0.097(2) -0.0208(16) -0.0198(18) 0.0073(15)
C2B 0.070(3) 0.054(2) 0.057(2) -0.0135(18) -0.022(2) 0.010(2)
C3B 0.078(3) 0.051(2) 0.069(3) -0.0057(19) -0.028(2) -0.007(2)
C4B 0.068(3) 0.066(3) 0.061(3) -0.005(2) -0.019(2) -0.008(2)
C5B 0.059(3) 0.065(3) 0.057(3) -0.0109(19) -0.019(2) 0.003(2)
C6B 0.064(3) 0.051(2) 0.065(3) -0.0075(18) -0.019(2) 0.003(2)
C7B 0.062(3) 0.050(2) 0.050(2) -0.0068(16) -0.018(2) 0.0006(18)
C8B 0.056(3) 0.057(2) 0.060(3) -0.0123(18) -0.014(2) 0.0057(19)
C9B 0.057(3) 0.054(2) 0.064(3) -0.0148(19) -0.009(2) 0.0059(19)
C10B 0.059(3) 0.045(2) 0.048(2) -0.0092(16) -0.0071(19) 0.0028(17)
C11B 0.055(3) 0.056(2) 0.066(3) -0.0146(19) -0.010(2) 0.0019(19)
C12B 0.080(3) 0.071(3) 0.081(3) -0.003(2) -0.028(3) 0.008(2)
C13B 0.084(4) 0.073(3) 0.095(4) -0.039(3) -0.005(3) 0.005(2)
C14B 0.058(3) 0.064(3) 0.055(2) -0.0152(19) -0.011(2) -0.004(2)
C15B 0.069(3) 0.076(3) 0.085(3) -0.013(2) -0.013(3) -0.006(2)
C16B 0.071(3) 0.096(4) 0.080(3) -0.012(3) -0.016(3) -0.024(3)
C17B 0.096(4) 0.071(3) 0.064(3) -0.007(2) -0.012(3) -0.026(3)
C18B 0.087(4) 0.059(3) 0.057(3) -0.0054(19) -0.011(2) -0.007(2)
C20B 0.068(3) 0.056(2) 0.046(2) -0.0099(17) -0.009(2) -0.002(2)
N21B 0.062(2) 0.053(2) 0.055(2) -0.0064(15) -0.0078(17) 0.0037(16)
C22B 0.080(4) 0.061(3) 0.102(4) -0.001(2) -0.020(3) 0.022(2)
N23B 0.067(3) 0.083(3) 0.101(3) -0.020(2) -0.015(2) 0.003(2)
O24B 0.072(3) 0.113(3) 0.147(4) -0.018(3) 0.013(3) -0.014(2)
O25B 0.076(3) 0.084(3) 0.230(5) -0.022(3) -0.013(3) 0.016(2)
Co1C 0.0577(4) 0.0438(3) 0.0573(3) -0.0052(2) -0.0097(3) 0.0035(2)
Cl2C 0.0790(8) 0.0780(7) 0.0747(7) -0.0283(6) -0.0265(6) 0.0202(6)
Cl3C 0.0522(7) 0.0705(7) 0.0829(8) -0.0105(5) -0.0083(6) -0.0005(5)
Cl4C 0.1056(11) 0.0453(6) 0.1067(10) -0.0066(6) -0.0071(8) -0.0039(6)
Cl5C 0.0722(7) 0.0501(5) 0.0551(6) -0.0054(4) -0.0047(5) 0.0083(5)
O1C 0.127(3) 0.075(2) 0.090(2) -0.0276(19) -0.021(3) -0.006(2)

loop_
_atom_type_symbol
_atom_type_description
_atom_type_scat_dispersion_real
_atom_type_scat_dispersion_imag
_atom_type_scat_source
C C 0.0033 0.0016 'International Tables Vol C Tables 4.2.6.8 and 6.1.1.4'
H H 0.0000 0.0000 'International Tables Vol C Tables 4.2.6.8 and 6.1.1.4'
N N 0.0061 0.0033 'International Tables Vol C Tables 4.2.6.8 and 6.1.1.4'
O O 0.0106 0.0060 'International Tables Vol C Tables 4.2.6.8 and 6.1.1.4'
Cl Cl 0.1484 0.1585 'International Tables Vol C Tables 4.2.6.8 and 6.1.1.4'
Co Co 0.3494 0.9721 'International Tables Vol C Tables 4.2.6.8 and 6.1.1.4'

loop_
_geom_angle_atom_site_label_1
_geom_angle_atom_site_label_2
_geom_angle_atom_site_label_3
_geom_angle
C2A O1A H1A 109.5
O1A C2A C3A 121.7(4)
O1A C2A C7A 117.0(4)
C3A C2A C7A 121.3(4)
C4A C3A C2A 120.0(4)
C4A C3A H3A 120.0
C2A C3A H3A 120.0
C3A C4A C5A 119.3(4)
C3A C4A H4A 120.4
C5A C4A H4A 120.4
C6A C5A C4A 121.7(4)
C6A C5A N22A 118.8(4)
C4A C5A N22A 119.5(4)
C5A C6A C7A 120.3(4)
C5A C6A H6A 119.8
C7A C6A H6A 119.8
C6A C7A C2A 117.4(4)
C6A C7A C8A 122.4(3)
C2A C7A C8A 120.3(4)
C9A C8A C7A 125.6(4)
C9A C8A H8A 117.2
C7A C8A H8A 117.2
C8A C9A C10A 127.1(4)
C8A C9A H9A 116.5
C10A C9A H9A 116.5
N20A C10A C9A 121.9(3)
N20A C10A C11A 109.3(3)
C9A C10A C11A 128.8(3)
C14A C11A C10A 101.2(3)
C14A C11A C13A 111.0(3)
C10A C11A C13A 112.4(3)
C14A C11A C12A 110.7(3)
C10A C11A C12A 110.5(3)
C13A C11A C12A 110.9(3)
C11A C12A H21A 109.5
C11A C12A H22A 109.5
H21A C12A H22A 109.5
C11A C12A H23A 109.5
H21A C12A H23A 109.5
H22A C12A H23A 109.5
C11A C13A H31A 109.5
C11A C13A H32A 109.5
H31A C13A H32A 109.5
C11A C13A H33A 109.5
H31A C13A H33A 109.5
H32A C13A H33A 109.5
C15A C14A C19A 119.0(4)
C15A C14A C11A 131.6(4)
C19A C14A C11A 109.4(3)
C14A C15A C16A 118.7(4)
C14A C15A H15A 120.6
C16A C15A H15A 120.6
C17A C16A C15A 121.1(4)
C17A C16A H16A 119.4
C15A C16A H16A 119.4
C16A C17A C18A 121.9(4)
C16A C17A H17A 119.1
C18A C17A H17A 119.1
C19A C18A C17A 115.7(4)
C19A C18A H18 122.2
C17A C18A H18 122.2
C14A C19A C18A 123.5(4)
C14A C19A N20A 108.2(3)
C18A C19A N20A 128.3(3)
C10A N20A C19A 111.9(3)
C10A N20A C21A 126.6(3)
C19A N20A C21A 121.5(3)
N20A C21A H11A 109.5
N20A C21A H12A 109.5
H11A C21A H12A 109.5
N20A C21A H13A 109.5
H11A C21A H13A 109.5
H12A C21A H13A 109.5
O24A N22A O23A 124.0(5)
O24A N22A C5A 118.7(4)
O23A N22A C5A 117.3(5)
C2B O1B H1B 109.5
O1B C2B C3B 122.6(4)
O1B C2B C7B 117.2(4)
C3B C2B C7B 120.2(4)
C4B C3B C2B 120.6(4)
C4B C3B H3B 119.7
C2B C3B H3B 119.7
C3B C4B C5B 118.4(4)
C3B C4B H4B 120.8
C5B C4B H4B 120.8
C6B C5B C4B 122.7(4)
C6B C5B N23B 118.8(4)
C4B C5B N23B 118.5(4)
C5B C6B C7B 120.0(4)
C5B C6B H6B 120.0
C7B C6B H6B 120.0
C6B C7B C2B 118.0(4)
C6B C7B C8B 123.0(4)
C2B C7B C8B 119.0(4)
C9B C8B C7B 126.3(4)
C9B C8B H8B 116.9
C7B C8B H8B 116.9
C8B C9B C10B 125.1(4)
C8B C9B H9B 117.4
C10B C9B H9B 117.4
N21B C10B C9B 121.2(4)
N21B C10B C11B 109.4(3)
C9B C10B C11B 129.4(3)
C14B C11B C10B 101.3(3)
C14B C11B C12B 111.3(4)
C10B C11B C12B 110.8(3)
C14B C11B C13B 109.0(4)
C10B C11B C13B 112.8(4)
C12B C11B C13B 111.4(4)
C11B C12B H21B 109.5
C11B C12B H22B 109.5
H21B C12B H22B 109.5
C11B C12B H23B 109.5
H21B C12B H23B 109.5
H22B C12B H23B 109.5
C11B C13B H31B 109.5
C11B C13B H32B 109.5
H31B C13B H32B 109.5
C11B C13B H33B 109.5
H31B C13B H33B 109.5
H32B C13B H33B 109.5
C20B C14B C15B 119.5(4)
C20B C14B C11B 109.2(4)
C15B C14B C11B 131.3(4)
C14B C15B C16B 117.5(5)
C14B C15B H15B 121.2
C16B C15B H15B 121.2
C17B C16B C15B 121.8(5)
C17B C16B H16B 119.1
C15B C16B H16B 119.1
C18B C17B C16B 121.7(4)
C18B C17B H17B 119.1
C16B C17B H17B 119.1
C17B C18B C20B 116.0(4)
C17B C18B H19B 122.0
C20B C18B H19B 122.0
C14B C20B C18B 123.4(4)
C14B C20B N21B 108.2(3)
C18B C20B N21B 128.3(4)
C10B N21B C20B 111.9(3)
C10B N21B C22B 127.1(4)
C20B N21B C22B 121.0(3)
N21B C22B H11B 109.5
N21B C22B H12B 109.5
H11B C22B H12B 109.5
N21B C22B H13B 109.5
H11B C22B H13B 109.5
H12B C22B H13B 109.5
O25B N23B O24B 122.7(5)
O25B N23B C5B 118.8(4)
O24B N23B C5B 118.5(4)
Cl3C Co1C Cl4C 111.44(5)
Cl3C Co1C Cl2C 111.15(5)
Cl4C Co1C Cl2C 109.82(5)
Cl3C Co1C Cl5C 109.20(5)
Cl4C Co1C Cl5C 109.62(5)
Cl2C Co1C Cl5C 105.42(5)
H11X O1C H12X 104.5

loop_
_geom_bond_atom_site_label_1
_geom_bond_atom_site_label_2
_geom_bond_distance
O1A C2A 1.352(5)
O1A H1A 0.8200
C2A C3A 1.387(5)
C2A C7A 1.405(5)
C3A C4A 1.368(6)
C3A H3A 0.9300
C4A C5A 1.378(6)
C4A H4A 0.9300
C5A C6A 1.374(5)
C5A N22A 1.468(5)
C6A C7A 1.397(5)
C6A H6A 0.9300
C7A C8A 1.446(5)
C8A C9A 1.341(5)
C8A H8A 0.9300
C9A C10A 1.424(5)
C9A H9A 0.9300
C10A N20A 1.317(4)
C10A C11A 1.530(5)
C11A C14A 1.510(5)
C11A C13A 1.543(5)
C11A C12A 1.545(5)
C12A H21A 0.9600
C12A H22A 0.9600
C12A H23A 0.9600
C13A H31A 0.9600
C13A H32A 0.9600
C13A H33A 0.9600
C14A C15A 1.375(5)
C14A C19A 1.377(5)
C15A C16A 1.380(6)
C15A H15A 0.9300
C16A C17A 1.364(6)
C16A H16A 0.9300
C17A C18A 1.385(6)
C17A H17A 0.9300
C18A C19A 1.384(5)
C18A H18 0.9300
C19A N20A 1.425(5)
N20A C21A 1.466(5)
C21A H11A 0.9600
C21A H12A 0.9600
C21A H13A 0.9600
N22A O24A 1.212(5)
N22A O23A 1.225(5)
O1B C2B 1.340(5)
O1B H1B 0.8200
C2B C3B 1.401(6)
C2B C7B 1.410(5)
C3B C4B 1.371(6)
C3B H3B 0.9300
C4B C5B 1.376(6)
C4B H4B 0.9300
C5B C6B 1.367(6)
C5B N23B 1.472(6)
C6B C7B 1.395(5)
C6B H6B 0.9300
C7B C8B 1.455(5)
C8B C9B 1.341(5)
C8B H8B 0.9300
C9B C10B 1.433(5)
C9B H9B 0.9300
C10B N21B 1.319(4)
C10B C11B 1.520(5)
C11B C14B 1.511(5)
C11B C12B 1.545(6)
C11B C13B 1.547(6)
C12B H21B 0.9600
C12B H22B 0.9600
C12B H23B 0.9600
C13B H31B 0.9600
C13B H32B 0.9600
C13B H33B 0.9600
C14B C20B 1.378(5)
C14B C15B 1.379(6)
C15B C16B 1.386(6)
C15B H15B 0.9300
C16B C17B 1.371(7)
C16B H16B 0.9300
C17B C18B 1.367(6)
C17B H17B 0.9300
C18B C20B 1.388(5)
C18B H19B 0.9300
C20B N21B 1.418(5)
N21B C22B 1.465(5)
C22B H11B 0.9600
C22B H12B 0.9600
C22B H13B 0.9600
N23B O25B 1.215(5)
N23B O24B 1.222(5)
Co1C Cl3C 2.2600(12)
Co1C Cl4C 2.2724(12)
Co1C Cl2C 2.2732(13)
Co1C Cl5C 2.2770(11)
O1C H11X 0.8200
O1C H12X 0.8200

loop_
_geom_torsion_atom_site_label_1
_geom_torsion_atom_site_label_2
_geom_torsion_atom_site_label_3
_geom_torsion_atom_site_label_4
_geom_torsion
O1A C2A C3A C4A -180.0(4)
C7A C2A C3A C4A -0.7(6)
C2A C3A C4A C5A -1.0(6)
C3A C4A C5A C6A 1.2(6)
C3A C4A C5A N22A 179.6(4)
C4A C5A C6A C7A 0.4(6)
N22A C5A C6A C7A -178.0(3)
C5A C6A C7A C2A -2.0(5)
C5A C6A C7A C8A 176.3(3)
O1A C2A C7A C6A -178.5(3)
C3A C2A C7A C6A 2.2(5)
O1A C2A C7A C8A 3.1(5)
C3A C2A C7A C8A -176.2(4)
C6A C7A C8A C9A -11.0(6)
C2A C7A C8A C9A 167.3(4)
C7A C8A C9A C10A -178.9(4)
C8A C9A C10A N20A -179.7(4)
C8A C9A C10A C11A 2.7(7)
N20A C10A C11A C14A 1.7(4)
C9A C10A C11A C14A 179.6(4)
N20A C10A C11A C13A 120.1(4)
C9A C10A C11A C13A -62.0(5)
N20A C10A C11A C12A -115.5(4)
C9A C10A C11A C12A 62.4(5)
C10A C11A C14A C15A 178.9(4)
C13A C11A C14A C15A 59.5(6)
C12A C11A C14A C15A -64.0(6)
C10A C11A C14A C19A -0.9(4)
C13A C11A C14A C19A -120.3(4)
C12A C11A C14A C19A 116.2(4)
C19A C14A C15A C16A 1.5(6)
C11A C14A C15A C16A -178.2(4)
C14A C15A C16A C17A -2.0(7)
C15A C16A C17A C18A 1.6(7)
C16A C17A C18A C19A -0.5(6)
C15A C14A C19A C18A -0.6(6)
C11A C14A C19A C18A 179.2(4)
C15A C14A C19A N20A -179.9(3)
C11A C14A C19A N20A -0.1(4)
C17A C18A C19A C14A 0.1(6)
C17A C18A C19A N20A 179.3(4)
C9A C10A N20A C19A 180.0(3)
C11A C10A N20A C19A -2.0(4)
C9A C10A N20A C21A -1.8(6)
C11A C10A N20A C21A 176.3(3)
C14A C19A N20A C10A 1.4(4)
C18A C19A N20A C10A -178.0(4)
C14A C19A N20A C21A -177.0(3)
C18A C19A N20A C21A 3.7(6)
C6A C5A N22A O24A -4.1(6)
C4A C5A N22A O24A 177.4(4)
C6A C5A N22A O23A 176.0(4)
C4A C5A N22A O23A -2.5(6)
O1B C2B C3B C4B -179.1(4)
C7B C2B C3B C4B 2.3(6)
C2B C3B C4B C5B 0.3(6)
C3B C4B C5B C6B -2.2(6)
C3B C4B C5B N23B 178.5(4)
C4B C5B C6B C7B 1.5(6)
N23B C5B C6B C7B -179.3(4)
C5B C6B C7B C2B 1.2(6)
C5B C6B C7B C8B -179.5(4)
O1B C2B C7B C6B 178.3(4)
C3B C2B C7B C6B -3.1(6)
O1B C2B C7B C8B -1.0(5)
C3B C2B C7B C8B 177.7(4)
C6B C7B C8B C9B -7.2(6)
C2B C7B C8B C9B 172.1(4)
C7B C8B C9B C10B -176.2(4)
C8B C9B C10B N21B 171.4(4)
C8B C9B C10B C11B -9.4(7)
N21B C10B C11B C14B -1.0(4)
C9B C10B C11B C14B 179.7(4)
N21B C10B C11B C12B 117.1(4)
C9B C10B C11B C12B -62.2(5)
N21B C10B C11B C13B -117.3(4)
C9B C10B C11B C13B 63.4(6)
C10B C11B C14B C20B 1.0(4)
C12B C11B C14B C20B -116.7(4)
C13B C11B C14B C20B 120.1(4)
C10B C11B C14B C15B -178.8(4)
C12B C11B C14B C15B 63.5(6)
C13B C11B C14B C15B -59.7(6)
C20B C14B C15B C16B -0.4(7)
C11B C14B C15B C16B 179.4(4)
C14B C15B C16B C17B 1.1(7)
C15B C16B C17B C18B -1.0(8)
C16B C17B C18B C20B 0.2(7)
C15B C14B C20B C18B -0.5(6)
C11B C14B C20B C18B 179.7(4)
C15B C14B C20B N21B 179.1(4)
C11B C14B C20B N21B -0.7(4)
C17B C18B C20B C14B 0.6(6)
C17B C18B C20B N21B -178.9(4)
C9B C10B N21B C20B 180.0(3)
C11B C10B N21B C20B 0.6(4)
C9B C10B N21B C22B -0.5(6)
C11B C10B N21B C22B -179.9(4)
C14B C20B N21B C10B 0.1(4)
C18B C20B N21B C10B 179.6(4)
C14B C20B N21B C22B -179.5(4)
C18B C20B N21B C22B 0.0(6)
C6B C5B N23B O25B 15.2(7)
C4B C5B N23B O25B -165.5(5)
C6B C5B N23B O24B -167.8(4)
C4B C5B N23B O24B 11.5(7)
